data_7701449
loop_
_publ_author_name
'Bauer, Elisabeth B.'
'Bernd, Marco A.'
'Sch\"utz, Max'
'Oberkofler, Jens'
'P\"othig, Alexander'
'Reich, Robert M.'
'K\"uhn, Fritz E'

_publ_section_title
;
 Synthesis, characterization, and biological studies of multidentate
 gold(i) and gold(iii) NHC complexes.
;
_journal_name_full 'Dalton transactions (Cambridge, England : 2003)'
_journal_paper_doi 10.1039/c9dt03183a
_journal_year 2019
_chemical_compound_source 'see text'
_chemical_formula_structural 'C68 H48 N16 F12 O12 S4'
_chemical_formula_sum 'C82.49 H70.3 Ag4 F12 N23.43 O12 S4'
_chemical_formula_weight 2369.71
_space_group_IT_number 2
_space_group_name_Hall '-P 1'
_space_group_name_H-M_alt 'P -1'
_symmetry_cell_setting triclinic
_symmetry_Int_Tables_number 2
_symmetry_space_group_name_Hall '-P 1'
_symmetry_space_group_name_H-M 'P -1'
_atom_sites_solution_hydrogens geom
_audit_update_record
;
2019-07-31 deposited with the CCDC.    2019-10-14 downloaded from the CCDC.
;
_cell_angle_alpha 66.978(2)
_cell_angle_beta 88.564(2)
_cell_angle_gamma 72.316(2)
_cell_formula_units_Z 1
_cell_length_a 11.7540(8)
_cell_length_b 14.5132(10)
_cell_length_c 15.3083(11)
_cell_measurement_reflns_used 9818
_cell_measurement_temperature 119
_cell_measurement_theta_max 30.8247
_cell_measurement_theta_min 2.6978
_cell_volume 2276.7(3)
_computing_cell_refinement 'SAINT (Bruker, 2014)'
_computing_data_collection 'APEX III Control Software (Bruker, 2015)'
_computing_data_reduction 'SAINT (Bruker, 2014)'
_computing_molecular_graphics 'PLATON (Spek, 2011)'
_computing_publication_material 'PLATON (Spek, 2011), enCIFer (Allen, 2014)'
_computing_structure_refinement 'SHELXL2014 (Sheldrick, 2014), SHELXLE (Huebschle, 2011)'
_computing_structure_solution 'SHELXT (Sheldrick, 2015)'
_diffrn_ambient_temperature 119
_diffrn_detector ' CMOS plate '
_diffrn_detector_area_resol_mean 16
_diffrn_measured_fraction_theta_full 0.999
_diffrn_measured_fraction_theta_max 0.999
_diffrn_measurement_device ' \k-geometry diffractometer '
_diffrn_measurement_device_type ' Bruker Photon CMOS '
_diffrn_measurement_method ' phi- and omega-rotation '
_diffrn_radiation_monochromator 'Helios optic'
_diffrn_radiation_probe x-ray
_diffrn_radiation_source 'TXS rotating anode'
_diffrn_radiation_type MoK\a
_diffrn_radiation_wavelength 0.71073
_diffrn_reflns_av_R_equivalents 0.0348
_diffrn_reflns_av_unetI/netI 0.0202
_diffrn_reflns_limit_h_max 14
_diffrn_reflns_limit_h_min -14
_diffrn_reflns_limit_k_max 17
_diffrn_reflns_limit_k_min -17
_diffrn_reflns_limit_l_max 18
_diffrn_reflns_limit_l_min -18
_diffrn_reflns_number 68072
_diffrn_reflns_reduction_process
;
;
_diffrn_reflns_theta_full 25.24
_diffrn_reflns_theta_max 25.68
_diffrn_reflns_theta_min 2.20
_exptl_absorpt_coefficient_mu 1.038
_exptl_absorpt_correction_T_max 0.7462
_exptl_absorpt_correction_T_min 0.6732
_exptl_absorpt_correction_type multi-scan
_exptl_absorpt_process_details 'SADABS 2016/2, Bruker, 2016'
_exptl_crystal_colour 'clear orange'
_exptl_crystal_density_diffrn 1.728
_exptl_crystal_density_method 'Not Measured'
_exptl_crystal_description fragment
_exptl_crystal_F_000 1185
_exptl_crystal_size_max 0.472
_exptl_crystal_size_mid 0.113
_exptl_crystal_size_min 0.084
_refine_diff_density_max 1.131
_refine_diff_density_min -1.138
_refine_diff_density_rms 0.089
_refine_ls_extinction_method none
_refine_ls_goodness_of_fit_ref 1.053
_refine_ls_hydrogen_treatment constr
_refine_ls_matrix_type full
_refine_ls_number_parameters 737
_refine_ls_number_reflns 8642
_refine_ls_number_restraints 348
_refine_ls_restrained_S_all 1.116
_refine_ls_R_factor_all 0.0374
_refine_ls_R_factor_gt 0.0315
_refine_ls_shift/su_max 0.014
_refine_ls_shift/su_mean 0.001
_refine_ls_structure_factor_coef Fsqd
_refine_ls_weighting_details 'W=1/[\S^2^(FO^2^)+(0.0268P)^2^+6.8323P] WHERE P=(FO^2^+2FC^2^)/3'
_refine_ls_weighting_scheme calc
_refine_ls_wR_factor_gt 0.0719
_refine_ls_wR_factor_ref 0.0747
_reflns_number_gt 7693
_reflns_number_total 8642
_reflns_threshold_expression I>2\s(I)
_cod_data_source_file c9dt03183a2.cif
_cod_data_source_block berma10_0m-auto
_cod_original_formula_sum 'C82.49 H70.30 Ag4 F12 N23.43 O12 S4'
_cod_database_code 7701449

loop_
_space_group_symop_id
_space_group_symop_operation_xyz
1 x,y,z
2 -x,-y,-z

loop_
_atom_site_label
_atom_site_type_symbol
_atom_site_fract_x
_atom_site_fract_y
_atom_site_fract_z
_atom_site_U_iso_or_equiv
_atom_site_adp_type
_atom_site_occupancy
_atom_site_site_symmetry_order
_atom_site_calc_flag
_atom_site_refinement_flags_posn
_atom_site_refinement_flags_adp
_atom_site_refinement_flags_occupancy
_atom_site_disorder_assembly
_atom_site_disorder_group
Ag1 Ag 1.01163(2) 0.05445(2) 0.34371(2) 0.01325(6) Uani 1 1 d . . . . .
N1 N 1.2739(2) -0.07355(19) 0.34123(18) 0.0135(5) Uani 1 1 d . . . . .
O1 O 0.9560(3) 0.3236(2) 0.8042(2) 0.0458(7) Uani 1 1 d . . . . .
S1 S 0.89563(8) 0.41581(7) 0.82174(6) 0.02620(19) Uani 1 1 d . . . . .
C1 C 1.1593(3) -0.0741(2) 0.3498(2) 0.0130(6) Uani 1 1 d . . . . .
Ag2 Ag 0.88676(2) -0.07382(2) 0.48818(2) 0.01292(6) Uani 1 1 d . . . . .
C2 C 1.3428(3) -0.1563(2) 0.3172(2) 0.0156(6) Uani 1 1 d . . . . .
N2 N 1.1543(2) -0.15773(19) 0.33280(18) 0.0135(5) Uani 1 1 d . . . . .
O2 O 0.9739(3) 0.4650(2) 0.84363(19) 0.0405(7) Uani 1 1 d . . . . .
N3 N 1.0456(2) -0.26032(19) 0.44249(18) 0.0135(5) Uani 1 1 d . . . . .
C3 C 1.4608(3) -0.1843(3) 0.2956(2) 0.0217(7) Uani 1 1 d . . . . .
H3 H 1.5131 -0.1463 0.2974 0.026 Uiso 1 1 calc R U . . .
O3 O 0.7917(3) 0.4857(2) 0.7562(2) 0.0425(7) Uani 1 1 d . . . . .
N4 N 1.0322(2) -0.31236(19) 0.59407(18) 0.0126(5) Uani 1 1 d . . . . .
C4 C 1.4979(3) -0.2704(3) 0.2712(3) 0.0262(8) Uani 1 1 d . . . . .
H4 H 1.5787 -0.2937 0.2583 0.031 Uiso 1 1 calc R U . . .
C16 C 1.0166(3) -0.3082(2) 0.6875(2) 0.0144(6) Uani 1 1 d . . . . .
H16A H 0.9431 -0.2498 0.6826 0.017 Uiso 1 1 calc R U . . .
H16B H 1.0064 -0.3751 0.7331 0.017 Uiso 1 1 calc R U . . .
C15 C 1.0868(3) -0.4041(2) 0.5785(2) 0.0153(6) Uani 1 1 d . U . . .
C14 C 1.1216(3) -0.5107(2) 0.6388(2) 0.0202(7) Uani 1 1 d . U . . .
H14 H 1.1147 -0.5339 0.7053 0.024 Uiso 1 1 calc R U . . .
C13 C 1.1670(3) -0.5814(3) 0.5966(3) 0.0254(7) Uani 1 1 d . U . . .
H13 H 1.1929 -0.6551 0.6353 0.030 Uiso 1 1 calc R U . . .
C17 C 1.1323(3) -0.1960(2) 0.6980(2) 0.0133(6) Uani 1 1 d . . . . .
N5 N 1.1196(2) -0.29219(19) 0.72334(17) 0.0131(5) Uani 1 1 d . . . . .
C5 C 1.4197(3) -0.3240(3) 0.2650(3) 0.0251(7) Uani 1 1 d . . . . .
H5 H 1.4483 -0.3821 0.2471 0.030 Uiso 1 1 calc R U . . .
N6 N 1.2452(2) -0.21392(19) 0.73373(18) 0.0137(5) Uani 1 1 d . . . . .
C6 C 1.3019(3) -0.2946(3) 0.2842(2) 0.0213(7) Uani 1 1 d . . . . .
H6 H 1.2483 -0.3302 0.2790 0.026 Uiso 1 1 calc R U . . .
N7 N 1.3487(2) -0.10633(19) 0.62126(18) 0.0134(5) Uani 1 1 d . . . . .
C7 C 1.2655(3) -0.2103(2) 0.3118(2) 0.0147(6) Uani 1 1 d . . . . .
C8 C 1.0473(3) -0.1911(2) 0.3434(2) 0.0143(6) Uani 1 1 d . . . . .
H8A H 0.9745 -0.1282 0.3232 0.017 Uiso 1 1 calc R U . . .
H8AB H 1.0469 -0.2289 0.3019 0.017 Uiso 1 1 calc R U . . .
N8 N 1.3576(2) -0.04841(19) 0.46835(18) 0.0127(5) Uani 1 1 d . . . . .
C9 C 1.0065(2) -0.2251(2) 0.5111(2) 0.0131(6) Uani 1 1 d . . . . .
N9 N 0.7031(3) 0.2858(3) 0.4478(2) 0.0308(7) Uani 1 1 d . . . . .
C20 C 1.3595(3) -0.5379(3) 0.8769(2) 0.0211(5) Uani 1 1 d . U . . .
H20 H 1.3805 -0.6124 0.9097 0.025 Uiso 1 1 calc R U . . .
C24 C 1.2990(3) -0.1302(2) 0.7132(2) 0.0147(6) Uani 1 1 d . . . . .
H24A H 1.3637 -0.1525 0.7645 0.018 Uiso 1 1 calc R U . . .
H24B H 1.2373 -0.0657 0.7123 0.018 Uiso 1 1 calc R U . . .
C23 C 1.3038(3) -0.3225(2) 0.7839(2) 0.0158(4) Uani 1 1 d . U . . .
C22 C 1.4157(3) -0.3791(2) 0.8372(2) 0.0191(5) Uani 1 1 d . U . . .
H22 H 1.4709 -0.3450 0.8425 0.023 Uiso 1 1 calc R U . . .
C21 C 1.4421(3) -0.4878(3) 0.8821(2) 0.0218(5) Uani 1 1 d . U . . .
H21 H 1.5185 -0.5294 0.9173 0.026 Uiso 1 1 calc R U . . .
C25 C 1.2820(3) -0.0432(2) 0.5361(2) 0.0127(6) Uani 1 1 d . . . . .
C26 C 1.4682(3) -0.1516(2) 0.6087(2) 0.0151(6) Uani 1 1 d . . . . .
C27 C 1.5698(3) -0.2185(2) 0.6730(2) 0.0194(7) Uani 1 1 d . . . . .
H27 H 1.5665 -0.2439 0.7401 0.023 Uiso 1 1 calc R U . . .
C28 C 1.6755(3) -0.2457(3) 0.6338(3) 0.0224(7) Uani 1 1 d . . . . .
H28 H 1.7462 -0.2930 0.6752 0.027 Uiso 1 1 calc R U . . .
C32 C 1.3196(3) -0.0033(2) 0.3663(2) 0.0138(6) Uani 1 1 d . . . . .
H32A H 1.2561 0.0659 0.3485 0.017 Uiso 1 1 calc R U . . .
H32B H 1.3885 0.0085 0.3301 0.017 Uiso 1 1 calc R U . . .
C31 C 1.4738(3) -0.1141(2) 0.5107(2) 0.0146(6) Uani 1 1 d . . . . .
C30 C 1.5810(3) -0.1382(2) 0.4710(2) 0.0168(6) Uani 1 1 d . . . . .
H30 H 1.5849 -0.1100 0.4040 0.020 Uiso 1 1 calc R U . . .
C29 C 1.6817(3) -0.2058(2) 0.5351(3) 0.0203(7) Uani 1 1 d . . . . .
H29 H 1.7567 -0.2255 0.5114 0.024 Uiso 1 1 calc R U . . .
C33 C 0.8267(9) 0.3661(9) 0.9342(9) 0.0508(8) Uani 0.591(10) 1 d D U P A 3
F1 F 0.7555(6) 0.4501(6) 0.9490(4) 0.0509(9) Uani 0.591(10) 1 d D U P A 3
F2 F 0.7573(7) 0.3160(7) 0.9167(4) 0.0499(9) Uani 0.591(10) 1 d D U P A 3
F3 F 0.9067(6) 0.3092(6) 1.0106(4) 0.0555(9) Uani 0.591(10) 1 d D U P A 3
C33A C 0.8415(12) 0.3565(13) 0.9326(12) 0.0510(8) Uani 0.409(10) 1 d D U P A 4
F1A F 0.7946(10) 0.4185(8) 0.9777(6) 0.0528(9) Uani 0.409(10) 1 d D U P A 4
F2A F 0.7629(11) 0.3052(10) 0.9423(6) 0.0501(10) Uani 0.409(10) 1 d D U P A 4
F3A F 0.9363(8) 0.2748(8) 0.9927(6) 0.0535(10) Uani 0.409(10) 1 d D U P A 4
C35 C 0.6074(3) 0.3365(3) 0.4423(3) 0.0260(8) Uani 1 1 d . . . . .
C36 C 0.4821(4) 0.4002(3) 0.4372(4) 0.0510(12) Uani 1 1 d . . . . .
H36A H 0.4353 0.4044 0.3829 0.076 Uiso 1 1 calc R U . . .
H36B H 0.4786 0.4714 0.4290 0.076 Uiso 1 1 calc R U . . .
H36C H 0.4486 0.3672 0.4963 0.076 Uiso 1 1 calc R U . . .
C37 C 0.1435(3) 0.2642(3) 1.1314(3) 0.0258(8) Uani 1 1 d . . . . .
C38 C 0.1501(4) 0.3592(3) 1.0524(3) 0.0378(9) Uani 1 1 d . . . . .
H38A H 0.1246 0.3591 0.9920 0.057 Uiso 1 1 calc R U . . .
H38B H 0.2330 0.3606 1.0521 0.057 Uiso 1 1 calc R U . . .
H38C H 0.0973 0.4217 1.0600 0.057 Uiso 1 1 calc R U . . .
C40 C 0.2444(6) 0.1689(5) 0.8442(4) 0.0659(16) Uani 0.906(3) 1 d . U P . .
H40A H 0.3271 0.1437 0.8738 0.099 Uiso 0.906(3) 1 calc R U P . .
H40B H 0.1952 0.1351 0.8906 0.099 Uiso 0.906(3) 1 calc R U P . .
H40C H 0.2119 0.2457 0.8237 0.099 Uiso 0.906(3) 1 calc R U P . .
N11 N 0.2398(3) 0.1277(3) 0.6959(3) 0.0282(8) Uani 0.906(3) 1 d . U P . .
C39 C 0.2430(4) 0.1419(3) 0.7596(3) 0.0310(9) Uani 0.906(3) 1 d . U P . .
C41 C 1.0215(5) 0.0326(5) 1.1174(4) 0.0528(11) Uani 0.906(3) 1 d . U P . .
N12 N 0.9422(4) 0.0298(4) 1.1597(3) 0.0518(11) Uani 0.906(3) 1 d . U P . .
C42 C 1.1292(6) 0.0335(6) 1.0683(5) 0.0749(15) Uani 0.906(3) 1 d . U P . .
H42A H 1.1075 0.0882 1.0032 0.112 Uiso 0.906(3) 1 calc R U P . .
H42B H 1.1669 -0.0356 1.0660 0.112 Uiso 0.906(3) 1 calc R U P . .
H42C H 1.1856 0.0485 1.1028 0.112 Uiso 0.906(3) 1 calc R U P . .
N10 N 0.1379(3) 0.1914(3) 1.1934(2) 0.0244(7) Uani 0.906(3) 1 d . . P . .
C10 C 1.0952(3) -0.3705(2) 0.4812(2) 0.0155(6) Uani 1 1 d . U . . .
C11 C 1.1389(3) -0.4412(3) 0.4385(2) 0.0147(7) Uani 0.906(3) 1 d . U P . .
H11 H 1.1434 -0.4179 0.3716 0.018 Uiso 0.906(3) 1 calc R U P . .
C12 C 1.1753(3) -0.5469(3) 0.4984(3) 0.0194(7) Uani 0.906(3) 1 d . U P . .
H12 H 1.2070 -0.5977 0.4722 0.023 Uiso 0.906(3) 1 calc R U P . .
C18 C 1.2226(3) -0.3727(3) 0.7779(2) 0.0132(5) Uani 0.906(3) 1 d . U P . .
C19 C 1.2476(3) -0.4811(3) 0.8251(2) 0.0158(5) Uani 0.906(3) 1 d . U P . .
H19 H 1.1908 -0.5147 0.8221 0.019 Uiso 0.906(3) 1 calc R U P . .
F4 F 0.6767(3) 0.1114(3) 1.0765(2) 0.0457(7) Uani 0.906(3) 1 d D U P B 1
F5 F 0.5603(3) 0.2206(3) 0.9500(2) 0.0565(7) Uani 0.906(3) 1 d D U P B 1
F6 F 0.5887(3) 0.0560(3) 0.9959(2) 0.0512(6) Uani 0.906(3) 1 d D U P B 1
C34 C 0.5749(5) 0.1307(4) 1.0276(4) 0.0453(6) Uani 0.906(3) 1 d D U P B 1
O4 O 0.4440(6) 0.2384(4) 1.1107(5) 0.0351(9) Uani 0.906(3) 1 d D U P B 1
O5 O 0.4855(3) 0.0510(4) 1.1826(3) 0.0593(11) Uani 0.906(3) 1 d D U P B 1
O6 O 0.3501(3) 0.1577(3) 1.0356(3) 0.0433(8) Uani 0.906(3) 1 d D U P B 1
F4A F 0.684(3) 0.118(3) 1.052(2) 0.0486(10) Uani 0.094(3) 1 d D U P B 2
F5A F 0.539(2) 0.165(2) 0.9419(17) 0.0493(10) Uani 0.094(3) 1 d D U P B 2
F6A F 0.609(2) 0.008(2) 1.052(2) 0.0463(11) Uani 0.094(3) 1 d D U P B 2
C34A C 0.577(3) 0.113(2) 1.035(2) 0.0476(7) Uani 0.094(3) 1 d D U P B 2
O4A O 0.440(6) 0.235(4) 1.102(5) 0.0349(18) Uani 0.094(3) 1 d D U P B 2
O5A O 0.526(3) 0.052(4) 1.207(2) 0.057(2) Uani 0.094(3) 1 d D U P B 2
O6A O 0.365(3) 0.106(3) 1.083(3) 0.0492(14) Uani 0.094(3) 1 d D U P B 2
S2 S 0.44932(8) 0.14352(7) 1.09827(6) 0.02476(18) Uani 1 1 d . . . . .

loop_
_atom_site_aniso_label
_atom_site_aniso_U_11
_atom_site_aniso_U_22
_atom_site_aniso_U_33
_atom_site_aniso_U_23
_atom_site_aniso_U_13
_atom_site_aniso_U_12
Ag1 0.01068(11) 0.01132(11) 0.01855(12) -0.00706(9) 0.00273(8) -0.00331(8)
N1 0.0127(12) 0.0145(12) 0.0168(13) -0.0089(11) 0.0048(10) -0.0057(10)
O1 0.0384(16) 0.0341(16) 0.070(2) -0.0265(15) 0.0131(15) -0.0120(13)
S1 0.0310(5) 0.0279(5) 0.0231(4) -0.0098(4) 0.0047(4) -0.0147(4)
C1 0.0147(14) 0.0128(14) 0.0122(14) -0.0054(12) 0.0026(11) -0.0048(12)
Ag2 0.01098(11) 0.01126(11) 0.01579(12) -0.00607(9) 0.00338(8) -0.00190(8)
C2 0.0157(15) 0.0151(15) 0.0168(15) -0.0078(12) 0.0048(12) -0.0044(12)
N2 0.0130(12) 0.0139(12) 0.0169(13) -0.0083(10) 0.0054(10) -0.0063(10)
O2 0.0552(18) 0.0538(18) 0.0315(15) -0.0190(14) 0.0156(13) -0.0417(15)
N3 0.0121(12) 0.0126(12) 0.0184(13) -0.0083(10) 0.0044(10) -0.0049(10)
C3 0.0173(16) 0.0297(18) 0.0264(18) -0.0185(15) 0.0096(13) -0.0098(14)
O3 0.0473(17) 0.0369(16) 0.0340(15) -0.0125(13) -0.0040(13) -0.0027(13)
N4 0.0091(12) 0.0119(12) 0.0172(13) -0.0068(10) 0.0022(10) -0.0026(10)
C4 0.0172(16) 0.035(2) 0.034(2) -0.0228(17) 0.0115(14) -0.0068(15)
C16 0.0136(14) 0.0150(15) 0.0173(15) -0.0077(12) 0.0050(12) -0.0070(12)
C15 0.0113(14) 0.0140(14) 0.0244(16) -0.0107(13) 0.0055(12) -0.0057(11)
C14 0.0209(16) 0.0146(15) 0.0237(16) -0.0058(13) 0.0025(13) -0.0061(13)
C13 0.0259(17) 0.0119(15) 0.0361(19) -0.0084(14) 0.0028(14) -0.0047(13)
C17 0.0150(15) 0.0144(15) 0.0120(14) -0.0060(12) 0.0040(11) -0.0060(12)
N5 0.0124(12) 0.0129(12) 0.0128(12) -0.0043(10) 0.0027(10) -0.0039(10)
C5 0.0260(18) 0.0250(18) 0.0320(19) -0.0208(16) 0.0113(15) -0.0068(15)
N6 0.0119(12) 0.0140(12) 0.0157(13) -0.0068(10) 0.0017(10) -0.0038(10)
C6 0.0231(17) 0.0232(17) 0.0259(18) -0.0157(15) 0.0093(14) -0.0117(14)
N7 0.0120(12) 0.0134(12) 0.0175(13) -0.0083(10) 0.0019(10) -0.0052(10)
C7 0.0140(15) 0.0159(15) 0.0150(15) -0.0067(12) 0.0050(11) -0.0052(12)
C8 0.0140(14) 0.0174(15) 0.0157(15) -0.0088(12) 0.0037(11) -0.0079(12)
N8 0.0113(12) 0.0111(12) 0.0174(13) -0.0073(10) 0.0032(10) -0.0040(10)
C9 0.0089(13) 0.0147(15) 0.0186(15) -0.0080(12) 0.0029(11) -0.0061(11)
N9 0.0275(18) 0.0410(19) 0.0302(17) -0.0160(15) 0.0063(13) -0.0178(15)
C20 0.0205(9) 0.0179(9) 0.0182(9) -0.0033(8) 0.0006(8) -0.0023(8)
C24 0.0153(15) 0.0168(15) 0.0159(15) -0.0090(12) 0.0024(12) -0.0073(12)
C23 0.0160(9) 0.0159(9) 0.0144(9) -0.0061(7) 0.0015(7) -0.0037(7)
C22 0.0177(9) 0.0183(9) 0.0172(9) -0.0047(8) -0.0005(8) -0.0034(8)
C21 0.0198(9) 0.0197(9) 0.0186(9) -0.0035(8) -0.0008(8) -0.0017(8)
C25 0.0126(14) 0.0101(14) 0.0186(15) -0.0078(12) 0.0040(11) -0.0058(11)
C26 0.0112(14) 0.0125(14) 0.0263(17) -0.0112(13) 0.0022(12) -0.0055(12)
C27 0.0155(15) 0.0172(16) 0.0270(17) -0.0098(14) -0.0014(13) -0.0058(13)
C28 0.0126(15) 0.0191(16) 0.038(2) -0.0136(15) -0.0022(13) -0.0047(13)
C32 0.0134(14) 0.0122(14) 0.0168(15) -0.0058(12) 0.0042(11) -0.0057(12)
C31 0.0126(14) 0.0127(14) 0.0237(16) -0.0106(13) 0.0034(12) -0.0071(12)
C30 0.0149(15) 0.0147(15) 0.0269(17) -0.0128(13) 0.0058(12) -0.0075(12)
C29 0.0127(15) 0.0168(16) 0.040(2) -0.0181(15) 0.0065(13) -0.0072(12)
C33 0.0639(16) 0.079(2) 0.0257(14) -0.0172(13) 0.0126(12) -0.0507(15)
F1 0.0646(19) 0.080(2) 0.0246(16) -0.0221(14) 0.0143(13) -0.0457(17)
F2 0.0625(16) 0.079(2) 0.0267(18) -0.0155(16) 0.0135(16) -0.0554(15)
F3 0.0659(18) 0.083(2) 0.0257(15) -0.0134(14) 0.0130(13) -0.0470(16)
C33A 0.0640(16) 0.079(2) 0.0257(14) -0.0170(13) 0.0127(12) -0.0506(15)
F1A 0.0665(19) 0.081(2) 0.0244(16) -0.0182(14) 0.0142(14) -0.0469(17)
F2A 0.0628(17) 0.078(2) 0.0269(18) -0.0155(17) 0.0131(16) -0.0544(16)
F3A 0.0666(19) 0.080(2) 0.0252(17) -0.0147(16) 0.0109(15) -0.0482(18)
C35 0.032(2) 0.0251(18) 0.0275(19) -0.0114(15) 0.0061(15) -0.0176(16)
C36 0.036(2) 0.030(2) 0.085(4) -0.024(2) 0.008(2) -0.0075(19)
C37 0.0181(17) 0.032(2) 0.0254(19) -0.0151(17) 0.0026(14) 0.0001(14)
C38 0.035(2) 0.030(2) 0.037(2) -0.0041(18) 0.0029(17) -0.0081(17)
C40 0.075(4) 0.086(4) 0.028(3) -0.010(3) 0.006(3) -0.032(3)
N11 0.0182(16) 0.0248(17) 0.039(2) -0.0095(16) 0.0081(14) -0.0078(13)
C39 0.0214(19) 0.026(2) 0.036(2) 0.0007(18) 0.0032(17) -0.0109(16)
C41 0.058(2) 0.085(3) 0.033(2) -0.024(2) 0.0084(18) -0.046(2)
N12 0.044(2) 0.073(3) 0.0274(19) 0.0012(19) -0.0021(16) -0.032(2)
C42 0.080(3) 0.108(4) 0.059(3) -0.040(3) 0.033(3) -0.053(3)
N10 0.0240(17) 0.0239(17) 0.0170(16) -0.0045(14) 0.0085(13) -0.0018(13)
C10 0.0118(14) 0.0136(14) 0.0244(16) -0.0100(13) 0.0038(12) -0.0057(11)
C11 0.0152(16) 0.0147(16) 0.0214(17) -0.0132(14) 0.0069(13) -0.0069(13)
C12 0.0193(17) 0.0110(16) 0.033(2) -0.0151(15) 0.0061(14) -0.0038(13)
C18 0.0142(9) 0.0139(9) 0.0124(9) -0.0064(8) 0.0024(8) -0.0044(8)
C19 0.0166(9) 0.0148(9) 0.0145(9) -0.0049(8) 0.0018(8) -0.0043(8)
F4 0.0281(10) 0.0649(13) 0.0442(14) -0.0224(12) 0.0061(10) -0.0143(10)
F5 0.0405(11) 0.0666(14) 0.0439(12) -0.0118(11) 0.0155(10) -0.0068(11)
F6 0.0411(11) 0.0630(13) 0.0532(13) -0.0347(11) 0.0117(10) -0.0074(10)
C34 0.0342(10) 0.0606(13) 0.0433(12) -0.0262(10) 0.0101(10) -0.0114(10)
O4 0.0382(16) 0.0369(16) 0.043(2) -0.0270(14) 0.0027(15) -0.0147(13)
O5 0.044(2) 0.0491(18) 0.061(2) -0.0041(17) 0.0264(17) -0.0072(18)
O6 0.0290(15) 0.060(2) 0.061(2) -0.0465(16) 0.0067(14) -0.0136(15)
F4A 0.0341(13) 0.0637(15) 0.0440(15) -0.0213(14) 0.0105(13) -0.0110(13)
F5A 0.0375(13) 0.0628(16) 0.0455(15) -0.0249(14) 0.0118(13) -0.0097(13)
F6A 0.0361(15) 0.0610(17) 0.0453(16) -0.0296(15) 0.0110(15) -0.0100(15)
C34A 0.0353(11) 0.0623(13) 0.0447(12) -0.0252(11) 0.0106(10) -0.0106(11)
O4A 0.038(2) 0.037(2) 0.043(3) -0.027(2) 0.003(2) -0.015(2)
O5A 0.042(3) 0.047(3) 0.060(3) -0.004(3) 0.026(3) -0.009(3)
O6A 0.035(2) 0.054(2) 0.060(2) -0.028(2) 0.0167(19) -0.011(2)
S2 0.0245(4) 0.0265(4) 0.0294(5) -0.0146(4) 0.0092(3) -0.0126(4)

loop_
_atom_type_symbol
_atom_type_description
_atom_type_scat_dispersion_real
_atom_type_scat_dispersion_imag
_atom_type_scat_source
C C 0.0033 0.0016 ' International Tables Vol C Tables 4.2.6.8 and 6.1.1.4'
H H 0.0000 0.0000 ' International Tables Vol C Tables 4.2.6.8 and 6.1.1.4'
Ag Ag -0.8971 1.1015 ' International Tables Vol C Tables 4.2.6.8 and 6.1.1.4'
F F 0.0171 0.0103 ' International Tables Vol C Tables 4.2.6.8 and 6.1.1.4'
N N 0.0061 0.0033 ' International Tables Vol C Tables 4.2.6.8 and 6.1.1.4'
O O 0.0106 0.0060 ' International Tables Vol C Tables 4.2.6.8 and 6.1.1.4'
S S 0.1246 0.1234 ' International Tables Vol C Tables 4.2.6.8 and 6.1.1.4'

loop_
_geom_angle_atom_site_label_1
_geom_angle_atom_site_label_2
_geom_angle_atom_site_label_3
_geom_angle
_geom_angle_site_symmetry_1
_geom_angle_site_symmetry_3
C17 Ag1 C1 166.12(11) 2_756 .
C17 Ag1 Ag2 94.99(8) 2_756 .
C1 Ag1 Ag2 95.58(8) . .
C17 Ag1 Ag2 95.59(8) 2_756 2_756
C1 Ag1 Ag2 94.46(8) . 2_756
Ag2 Ag1 Ag2 83.849(10) . 2_756
C1 N1 C2 111.1(2) . .
C1 N1 C32 122.5(2) . .
C2 N1 C32 125.9(2) . .
O3 S1 O1 113.90(18) . .
O3 S1 O2 115.89(19) . .
O1 S1 O2 114.71(18) . .
O3 S1 C33A 106.0(5) . .
O1 S1 C33A 100.1(5) . .
O2 S1 C33A 103.9(5) . .
O3 S1 C33 101.2(4) . .
O1 S1 C33 104.9(4) . .
O2 S1 C33 103.9(3) . .
N1 C1 N2 105.8(2) . .
N1 C1 Ag1 125.4(2) . .
N2 C1 Ag1 125.8(2) . .
C25 Ag2 C9 156.15(11) 2_756 .
C25 Ag2 Ag1 98.61(8) 2_756 .
C9 Ag2 Ag1 98.18(8) . .
C25 Ag2 Ag1 97.88(8) 2_756 2_756
C9 Ag2 Ag1 97.02(8) . 2_756
Ag1 Ag2 Ag1 96.151(10) . 2_756
C7 C2 C3 121.6(3) . .
C7 C2 N1 105.8(2) . .
C3 C2 N1 132.5(3) . .
C1 N2 C7 111.2(2) . .
C1 N2 C8 122.7(2) . .
C7 N2 C8 125.9(2) . .
C9 N3 C10 111.1(2) . .
C9 N3 C8 123.8(2) . .
C10 N3 C8 124.8(2) . .
C4 C3 C2 116.5(3) . .
C4 C3 H3 121.7 . .
C2 C3 H3 121.7 . .
C9 N4 C15 111.1(2) . .
C9 N4 C16 123.3(2) . .
C15 N4 C16 125.2(2) . .
C3 C4 C5 121.8(3) . .
C3 C4 H4 119.1 . .
C5 C4 H4 119.1 . .
N5 C16 N4 111.2(2) . .
N5 C16 H16A 109.4 . .
N4 C16 H16A 109.4 . .
N5 C16 H16B 109.4 . .
N4 C16 H16B 109.4 . .
H16A C16 H16B 108.0 . .
C10 C15 C14 121.6(3) . .
C10 C15 N4 105.8(3) . .
C14 C15 N4 132.4(3) . .
C13 C14 C15 116.5(3) . .
C13 C14 H14 121.8 . .
C15 C14 H14 121.8 . .
C14 C13 C12 121.5(3) . .
C14 C13 H13 119.2 . .
C12 C13 H13 119.2 . .
N5 C17 N6 105.9(2) . .
N5 C17 Ag1 124.2(2) . 2_756
N6 C17 Ag1 126.8(2) . 2_756
C17 N5 C18 111.4(2) . .
C17 N5 C16 123.0(2) . .
C18 N5 C16 125.2(3) . .
C6 C5 C4 121.6(3) . .
C6 C5 H5 119.2 . .
C4 C5 H5 119.2 . .
C17 N6 C23 110.7(2) . .
C17 N6 C24 123.1(2) . .
C23 N6 C24 126.0(2) . .
C5 C6 C7 116.7(3) . .
C5 C6 H6 121.6 . .
C7 C6 H6 121.6 . .
C25 N7 C26 111.0(2) . .
C25 N7 C24 123.8(2) . .
C26 N7 C24 125.0(3) . .
C2 C7 C6 121.8(3) . .
C2 C7 N2 106.0(3) . .
C6 C7 N2 132.1(3) . .
N3 C8 N2 110.5(2) . .
N3 C8 H8A 109.5 . .
N2 C8 H8A 109.5 . .
N3 C8 H8AB 109.6 . .
N2 C8 H8AB 109.6 . .
H8A C8 H8AB 108.1 . .
C25 N8 C31 110.7(2) . .
C25 N8 C32 124.3(2) . .
C31 N8 C32 124.6(2) . .
N3 C9 N4 105.8(2) . .
N3 C9 Ag2 125.8(2) . .
N4 C9 Ag2 126.2(2) . .
C19 C20 C21 121.4(3) . .
C19 C20 H20 119.3 . .
C21 C20 H20 119.3 . .
N6 C24 N7 111.3(2) . .
N6 C24 H24A 109.4 . .
N7 C24 H24A 109.4 . .
N6 C24 H24B 109.4 . .
N7 C24 H24B 109.4 . .
H24A C24 H24B 108.0 . .
C18 C23 C22 121.4(3) . .
C18 C23 N6 106.1(3) . .
C22 C23 N6 132.3(3) . .
C21 C22 C23 116.5(3) . .
C21 C22 H22 121.7 . .
C23 C22 H22 121.7 . .
C22 C21 C20 121.9(3) . .
C22 C21 H21 119.1 . .
C20 C21 H21 119.1 . .
N7 C25 N8 106.0(2) . .
N7 C25 Ag2 126.8(2) . 2_756
N8 C25 Ag2 124.8(2) . 2_756
C31 C26 C27 121.5(3) . .
C31 C26 N7 105.9(3) . .
C27 C26 N7 132.6(3) . .
C28 C27 C26 116.4(3) . .
C28 C27 H27 121.8 . .
C26 C27 H27 121.8 . .
C27 C28 C29 122.1(3) . .
C27 C28 H28 119.0 . .
C29 C28 H28 119.0 . .
N1 C32 N8 110.8(2) . .
N1 C32 H32A 109.5 . .
N8 C32 H32A 109.5 . .
N1 C32 H32B 109.5 . .
N8 C32 H32B 109.5 . .
H32A C32 H32B 108.1 . .
C26 C31 C30 122.3(3) . .
C26 C31 N8 106.3(2) . .
C30 C31 N8 131.2(3) . .
C29 C30 C31 116.0(3) . .
C29 C30 H30 122.0 . .
C31 C30 H30 122.0 . .
C30 C29 C28 121.6(3) . .
C30 C29 H29 119.2 . .
C28 C29 H29 119.2 . .
F3 C33 F2 115.3(9) . .
F3 C33 F1 106.4(8) . .
F2 C33 F1 108.5(8) . .
F3 C33 S1 113.3(7) . .
F2 C33 S1 104.9(8) . .
F1 C33 S1 108.3(8) . .
F1A C33A F2A 101.6(12) . .
F1A C33A F3A 107.0(12) . .
F2A C33A F3A 99.0(11) . .
F1A C33A S1 116.4(11) . .
F2A C33A S1 122.9(11) . .
F3A C33A S1 107.8(9) . .
N9 C35 C36 178.5(4) . .
C35 C36 H36A 109.5 . .
C35 C36 H36B 109.5 . .
H36A C36 H36B 109.5 . .
C35 C36 H36C 109.5 . .
H36A C36 H36C 109.5 . .
H36B C36 H36C 109.5 . .
N10 C37 C38 179.0(4) . .
C37 C38 H38A 109.5 . .
C37 C38 H38B 109.5 . .
H38A C38 H38B 109.5 . .
C37 C38 H38C 109.5 . .
H38A C38 H38C 109.5 . .
H38B C38 H38C 109.5 . .
C39 C40 H40A 109.5 . .
C39 C40 H40B 109.5 . .
H40A C40 H40B 109.5 . .
C39 C40 H40C 109.5 . .
H40A C40 H40C 109.5 . .
H40B C40 H40C 109.5 . .
N11 C39 C40 176.4(5) . .
N12 C41 C42 176.3(6) . .
C41 C42 H42A 109.5 . .
C41 C42 H42B 109.5 . .
H42A C42 H42B 109.5 . .
C41 C42 H42C 109.5 . .
H42A C42 H42C 109.5 . .
H42B C42 H42C 109.5 . .
C15 C10 C11 122.0(3) . .
C15 C10 N3 106.2(3) . .
C11 C10 N3 131.6(3) . .
C12 C11 C10 116.4(3) . .
C12 C11 H11 121.8 . .
C10 C11 H11 121.8 . .
C11 C12 C13 122.0(3) . .
C11 C12 H12 119.0 . .
C13 C12 H12 119.0 . .
C19 C18 C23 122.1(3) . .
C19 C18 N5 132.0(3) . .
C23 C18 N5 105.8(3) . .
C20 C19 C18 116.7(3) . .
C20 C19 H19 121.7 . .
C18 C19 H19 121.7 . .
F6 C34 F4 108.3(4) . .
F6 C34 F5 106.1(4) . .
F4 C34 F5 106.3(4) . .
F6 C34 S2 113.2(4) . .
F4 C34 S2 111.4(3) . .
F5 C34 S2 111.2(3) . .
F4A C34A F5A 110(2) . .
F4A C34A F6A 99(2) . .
F5A C34A F6A 106(2) . .
F4A C34A S2 125(3) . .
F5A C34A S2 107(2) . .
F6A C34A S2 108.3(19) . .
O4A S2 O6A 130(3) . .
O5 S2 O6 117.9(3) . .
O5 S2 O4 114.2(3) . .
O6 S2 O4 113.2(3) . .
O4A S2 O5A 103(3) . .
O6A S2 O5A 105(2) . .
O4A S2 C34A 107(3) . .
O6A S2 C34A 111.1(17) . .
O5A S2 C34A 92.8(15) . .
O5 S2 C34 104.4(2) . .
O6 S2 C34 102.9(2) . .
O4 S2 C34 101.4(3) . .

loop_
_geom_bond_atom_site_label_1
_geom_bond_atom_site_label_2
_geom_bond_distance
_geom_bond_site_symmetry_2
Ag1 C17 2.099(3) 2_756
Ag1 C1 2.100(3) .
Ag1 Ag2 2.9645(3) .
Ag1 Ag2 3.0087(4) 2_756
N1 C1 1.352(4) .
N1 C2 1.405(4) .
N1 C32 1.458(4) .
O1 S1 1.436(3) .
S1 O3 1.428(3) .
S1 O2 1.439(3) .
S1 C33A 1.778(18) .
S1 C33 1.859(12) .
C1 N2 1.354(4) .
Ag2 C25 2.110(3) 2_756
Ag2 C9 2.114(3) .
Ag2 Ag1 3.0087(4) 2_756
C2 C7 1.391(4) .
C2 C3 1.392(4) .
N2 C7 1.399(4) .
N2 C8 1.463(4) .
N3 C9 1.353(4) .
N3 C10 1.399(4) .
N3 C8 1.459(4) .
C3 C4 1.385(5) .
C3 H3 0.9500 .
N4 C9 1.355(4) .
N4 C15 1.401(4) .
N4 C16 1.460(4) .
C4 C5 1.399(5) .
C4 H4 0.9500 .
C16 N5 1.457(4) .
C16 H16A 0.9900 .
C16 H16B 0.9900 .
C15 C10 1.387(4) .
C15 C14 1.389(4) .
C14 C13 1.387(5) .
C14 H14 0.9500 .
C13 C12 1.398(5) .
C13 H13 0.9500 .
C17 N5 1.350(4) .
C17 N6 1.358(4) .
C17 Ag1 2.099(3) 2_756
N5 C18 1.398(4) .
C5 C6 1.380(5) .
C5 H5 0.9500 .
N6 C23 1.403(4) .
N6 C24 1.461(4) .
C6 C7 1.391(4) .
C6 H6 0.9500 .
N7 C25 1.355(4) .
N7 C26 1.402(4) .
N7 C24 1.464(4) .
C8 H8A 0.9900 .
C8 H8AB 0.9900 .
N8 C25 1.358(4) .
N8 C31 1.402(4) .
N8 C32 1.458(4) .
N9 C35 1.126(5) .
C20 C19 1.386(5) .
C20 C21 1.398(5) .
C20 H20 0.9500 .
C24 H24A 0.9900 .
C24 H24B 0.9900 .
C23 C18 1.389(4) .
C23 C22 1.394(4) .
C22 C21 1.386(5) .
C22 H22 0.9500 .
C21 H21 0.9500 .
C25 Ag2 2.110(3) 2_756
C26 C31 1.389(4) .
C26 C27 1.394(4) .
C27 C28 1.382(5) .
C27 H27 0.9500 .
C28 C29 1.400(5) .
C28 H28 0.9500 .
C32 H32A 0.9900 .
C32 H32B 0.9900 .
C31 C30 1.392(4) .
C30 C29 1.388(5) .
C30 H30 0.9500 .
C29 H29 0.9500 .
C33 F3 1.327(10) .
C33 F2 1.338(9) .
C33 F1 1.351(10) .
C33A F1A 1.324(14) .
C33A F2A 1.325(13) .
C33A F3A 1.374(13) .
C35 C36 1.466(6) .
C36 H36A 0.9800 .
C36 H36B 0.9800 .
C36 H36C 0.9800 .
C37 N10 1.131(5) .
C37 C38 1.458(5) .
C38 H38A 0.9800 .
C38 H38B 0.9800 .
C38 H38C 0.9800 .
C40 C39 1.494(8) .
C40 H40A 0.9800 .
C40 H40B 0.9800 .
C40 H40C 0.9800 .
N11 C39 1.078(5) .
C41 N12 1.123(6) .
C41 C42 1.456(8) .
C42 H42A 0.9800 .
C42 H42B 0.9800 .
C42 H42C 0.9800 .
C10 C11 1.389(4) .
C11 C12 1.377(5) .
C11 H11 0.9500 .
C12 H12 0.9500 .
C18 C19 1.387(5) .
C19 H19 0.9500 .
F4 C34 1.322(5) .
F5 C34 1.343(6) .
F6 C34 1.319(6) .
C34 S2 1.814(5) .
O4 S2 1.445(4) .
O5 S2 1.406(4) .
O6 S2 1.441(3) .
F4A C34A 1.324(19) .
F5A C34A 1.329(19) .
F6A C34A 1.38(2) .
C34A S2 1.80(3) .
O4A S2 1.32(4) .
O5A S2 1.73(4) .
O6A S2 1.33(3) .
